data_7240785
loop_
_publ_author_name
'Zhao, Yafeng'
'Xu, Yanhong'
'Xu, Bing'
'Cen, Peipei'
'Song, Weiming'
'Duan, Lijuan'
'Liu, Xiangyu'

_publ_section_title
;
 A dual-sensitized luminescent europium(iii) complex as a photoluminescent
 probe for selectively detecting Fe3+
;
_journal_issue 41
_journal_name_full 'RSC Advances'
_journal_page_first 24244
_journal_page_last 24250
_journal_paper_doi 10.1039/D0RA03821K
_journal_volume 10
_journal_year 2020
_chemical_formula_moiety 'C70 H46 Eu2 F12 N8 O10'
_chemical_formula_sum 'C70 H46 Eu2 F12 N8 O10'
_chemical_formula_weight 1691.07
_space_group_crystal_system triclinic
_space_group_IT_number 2
_space_group_name_Hall '-P 1'
_space_group_name_H-M_alt 'P -1'
_atom_sites_solution_hydrogens geom
_atom_sites_solution_primary dual
_audit_creation_date 2019-06-15
_audit_creation_method
;
Olex2 1.2
(compiled 2018.05.29 svn.r3508 for OlexSys, GUI svn.r5506)
;
_audit_update_record
;
2020-02-06 deposited with the CCDC.	2020-06-22 downloaded from the CCDC.
;
_cell_angle_alpha 112.234(8)
_cell_angle_beta 106.909(10)
_cell_angle_gamma 94.287(8)
_cell_formula_units_Z 1
_cell_length_a 10.2450(12)
_cell_length_b 12.4101(10)
_cell_length_c 14.5367(13)
_cell_measurement_reflns_used 3767
_cell_measurement_temperature 100.00(10)
_cell_measurement_theta_max 26.6650
_cell_measurement_theta_min 2.8750
_cell_volume 1600.8(3)
_computing_cell_refinement 'CrysAlisPro 1.171.38.43f (Rigaku OD, 2015)'
_computing_data_collection 'CrysAlisPro 1.171.38.43f (Rigaku OD, 2015)'
_computing_data_reduction 'CrysAlisPro 1.171.38.43f (Rigaku OD, 2015)'
_computing_molecular_graphics 'Olex2 (Dolomanov et al., 2009)'
_computing_publication_material 'Olex2 (Dolomanov et al., 2009)'
_computing_structure_refinement 'ShelXL (Sheldrick, 2015)'
_computing_structure_solution 'ShelXT (Sheldrick, 2015)'
_diffrn_ambient_temperature 100.00(10)
_diffrn_measured_fraction_theta_full 0.999
_diffrn_measured_fraction_theta_max 0.836
_diffrn_measurement_device_type 'multiwire proportional'
_diffrn_measurement_method 'phi and omega scans'
_diffrn_radiation_monochromator graphite
_diffrn_radiation_type MoK\a
_diffrn_radiation_wavelength 0.71073
_diffrn_reflns_av_R_equivalents 0.0635
_diffrn_reflns_av_unetI/netI 0.1378
_diffrn_reflns_Laue_measured_fraction_full 0.999
_diffrn_reflns_Laue_measured_fraction_max 0.836
_diffrn_reflns_limit_h_max 9
_diffrn_reflns_limit_h_min -13
_diffrn_reflns_limit_k_max 15
_diffrn_reflns_limit_k_min -13
_diffrn_reflns_limit_l_max 18
_diffrn_reflns_limit_l_min -19
_diffrn_reflns_number 12478
_diffrn_reflns_point_group_measured_fraction_full 0.999
_diffrn_reflns_point_group_measured_fraction_max 0.836
_diffrn_reflns_theta_full 25.242
_diffrn_reflns_theta_max 29.506
_diffrn_reflns_theta_min 2.124
_exptl_absorpt_coefficient_mu 2.045
_exptl_absorpt_correction_T_max 1.00000
_exptl_absorpt_correction_T_min 0.51376
_exptl_absorpt_correction_type multi-scan
_exptl_absorpt_process_details
;
CrysAlisPro 1.171.38.43f (Rigaku Oxford Diffraction, 2015)
Empirical absorption correction using spherical harmonics,
 implemented in SCALE3 ABSPACK scaling algorithm.
;
_exptl_crystal_colour colourless
_exptl_crystal_colour_primary colourless
_exptl_crystal_density_diffrn 1.754
_exptl_crystal_description block
_exptl_crystal_F_000 836
_exptl_crystal_size_max 0.13
_exptl_crystal_size_mid 0.12
_exptl_crystal_size_min 0.11
_refine_diff_density_max 3.917
_refine_diff_density_min -2.843
_refine_diff_density_rms 0.215
_refine_ls_extinction_method none
_refine_ls_goodness_of_fit_ref 1.011
_refine_ls_hydrogen_treatment constr
_refine_ls_matrix_type full
_refine_ls_number_parameters 461
_refine_ls_number_reflns 7443
_refine_ls_number_restraints 0
_refine_ls_restrained_S_all 1.011
_refine_ls_R_factor_all 0.0979
_refine_ls_R_factor_gt 0.0714
_refine_ls_shift/su_max 0.001
_refine_ls_shift/su_mean 0.000
_refine_ls_structure_factor_coef Fsqd
_refine_ls_weighting_details 'w=1/[\s^2^(Fo^2^)+(0.0621P)^2^] where P=(Fo^2^+2Fc^2^)/3'
_refine_ls_weighting_scheme calc
_refine_ls_wR_factor_gt 0.1437
_refine_ls_wR_factor_ref 0.1600
_reflns_Friedel_coverage 0.000
_reflns_number_gt 5491
_reflns_number_total 7443
_reflns_threshold_expression 'I > 2\s(I)'
_cod_data_source_file d0ra03821k2.cif
_cod_data_source_block lxy190615
_cod_depositor_comments 'Adding full bibliography for 7240785.cif.'
_cod_database_code 7240785
_shelx_shelxl_version_number 2018/3
_shelx_space_group_comment
;
The symmetry employed for this shelxl refinement is uniquely defined
by the following loop, which should always be used as a source of
symmetry information in preference to the above space-group names.
They are only intended as comments.
;
_shelx_estimated_absorpt_t_max 0.806
_shelx_estimated_absorpt_t_min 0.777
_olex2_refinement_description
;
1. Fixed Uiso
 At 1.2 times of:
  All C(H) groups
 At 1.5 times of:
  All C(H,H,H) groups
2.a Aromatic/amide H refined with riding coordinates:
 C3(H3), C6(H6), C7(H7), C8(H8), C9(H9), C10(H10), C13(H13), C16(H16),
 C17(H17), C18(H18), C19(H19), C20(H20), C21(H21), C22(H22), C23(H23), C26(H26),
  C27(H27), C30(H30), C31(H31), C32(H32)
2.b Idealised Me refined as rotating group:
 C35(H35A,H35B,H35C)
;
_olex2_submission_special_instructions 'No special instructions were received'

loop_
_space_group_symop_operation_xyz
'x, y, z'
'-x, -y, -z'

loop_
_atom_site_label
_atom_site_type_symbol
_atom_site_fract_x
_atom_site_fract_y
_atom_site_fract_z
_atom_site_U_iso_or_equiv
_atom_site_adp_type
_atom_site_occupancy
_atom_site_site_symmetry_order
_atom_site_calc_flag
_atom_site_refinement_flags_posn
_atom_site_refinement_flags_adp
_atom_site_refinement_flags_occupancy
_atom_site_disorder_assembly
_atom_site_disorder_group
Eu1 Eu 0.38809(4) 0.47693(3) 0.36303(3) 0.02139(13) Uani 1 1 d . . . . .
F1 F -0.1007(5) 0.2930(5) 0.2334(6) 0.0640(18) Uani 1 1 d . . . . .
F2 F -0.0468(5) 0.2016(6) 0.3310(5) 0.0665(19) Uani 1 1 d . . . . .
F3 F -0.0987(6) 0.1114(5) 0.1646(6) 0.080(2) Uani 1 1 d . . . . .
F4 F 0.6721(4) 0.5829(4) 0.1573(4) 0.0339(11) Uani 1 1 d . . . . .
F5 F 0.7190(4) 0.4240(4) 0.1731(4) 0.0389(11) Uani 1 1 d . . . . .
F6 F 0.5934(4) 0.4137(4) 0.0224(3) 0.0318(10) Uani 1 1 d . . . . .
O1 O 0.1814(5) 0.3490(4) 0.3356(4) 0.0252(11) Uani 1 1 d . . . . .
O2 O 0.4064(5) 0.2778(4) 0.2720(4) 0.0247(11) Uani 1 1 d . . . . .
O3 O 0.5147(5) 0.5081(4) 0.2573(4) 0.0258(11) Uani 1 1 d . . . . .
O4 O 0.2245(5) 0.4303(5) 0.1868(4) 0.0280(12) Uani 1 1 d . . . . .
O5 O 0.3942(5) 0.5282(4) 0.5348(4) 0.0214(10) Uani 1 1 d . . . . .
N1 N 0.2281(6) 0.6337(5) 0.3855(5) 0.0206(13) Uani 1 1 d . . . . .
N2 N 0.5086(6) 0.7019(5) 0.4548(5) 0.0224(13) Uani 1 1 d . . . . .
N3 N 0.1960(6) 1.0272(5) 0.6104(5) 0.0269(14) Uani 1 1 d . . . . .
N4 N 0.4885(6) 1.1002(5) 0.6743(5) 0.0257(14) Uani 1 1 d . . . . .
C1 C -0.0311(9) 0.2132(7) 0.2489(7) 0.037(2) Uani 1 1 d . . . . .
C2 C 0.1222(7) 0.2457(6) 0.2626(6) 0.0210(15) Uani 1 1 d . . . . .
C3 C 0.1789(8) 0.1617(7) 0.2008(6) 0.0276(17) Uani 1 1 d . . . . .
H3 H 0.118488 0.089535 0.146822 0.033 Uiso 1 1 calc R . . . .
C4 C 0.3219(8) 0.1781(6) 0.2141(6) 0.0238(16) Uani 1 1 d . . . . .
C5 C 0.3812(7) 0.0768(6) 0.1593(6) 0.0241(16) Uani 1 1 d . . . . .
C6 C 0.3004(9) -0.0355(7) 0.0854(7) 0.0351(19) Uani 1 1 d . . . . .
H6 H 0.202100 -0.049618 0.068735 0.042 Uiso 1 1 calc R . . . .
C7 C 0.3601(9) -0.1256(7) 0.0365(7) 0.037(2) Uani 1 1 d . . . . .
H7 H 0.302769 -0.199785 -0.016168 0.044 Uiso 1 1 calc R . . . .
C8 C 0.5025(9) -0.1087(7) 0.0634(7) 0.0345(19) Uani 1 1 d . . . . .
H8 H 0.543528 -0.171899 0.030580 0.041 Uiso 1 1 calc R . . . .
C9 C 0.5860(9) -0.0006(7) 0.1379(7) 0.0344(19) Uani 1 1 d . . . . .
H9 H 0.684557 0.010500 0.156788 0.041 Uiso 1 1 calc R . . . .
C10 C 0.5260(8) 0.0926(7) 0.1857(7) 0.0306(18) Uani 1 1 d . . . . .
H10 H 0.583960 0.167396 0.236537 0.037 Uiso 1 1 calc R . . . .
C11 C 0.6183(8) 0.4682(7) 0.1260(6) 0.0280(17) Uani 1 1 d . . . . .
C12 C 0.4888(7) 0.4549(6) 0.1576(6) 0.0229(15) Uani 1 1 d . . . . .
C13 C 0.3628(7) 0.3922(6) 0.0771(6) 0.0255(16) Uani 1 1 d . . . . .
H13 H 0.362384 0.352055 0.006909 0.031 Uiso 1 1 calc R . . . .
C14 C 0.2356(7) 0.3857(7) 0.0954(6) 0.0245(16) Uani 1 1 d . . . . .
C15 C 0.1018(8) 0.3324(7) 0.0014(6) 0.0251(16) Uani 1 1 d . . . . .
C16 C 0.0956(8) 0.2442(7) -0.0952(6) 0.0337(19) Uani 1 1 d . . . . .
H16 H 0.176662 0.214254 -0.101775 0.040 Uiso 1 1 calc R . . . .
C17 C -0.0280(8) 0.1996(8) -0.1822(7) 0.042(2) Uani 1 1 d . . . . .
H17 H -0.030547 0.139499 -0.247401 0.050 Uiso 1 1 calc R . . . .
C18 C -0.1472(9) 0.2426(8) -0.1741(7) 0.041(2) Uani 1 1 d . . . . .
H18 H -0.230936 0.214224 -0.233655 0.050 Uiso 1 1 calc R . . . .
C19 C -0.1415(8) 0.3281(8) -0.0768(7) 0.039(2) Uani 1 1 d . . . . .
H19 H -0.223072 0.357073 -0.070047 0.047 Uiso 1 1 calc R . . . .
C20 C -0.0210(8) 0.3714(7) 0.0092(7) 0.0341(19) Uani 1 1 d . . . . .
H20 H -0.020567 0.428617 0.075008 0.041 Uiso 1 1 calc R . . . .
C21 C 0.0893(8) 0.6006(7) 0.3489(6) 0.0271(17) Uani 1 1 d . . . . .
H21 H 0.047581 0.520984 0.298581 0.033 Uiso 1 1 calc R . . . .
C22 C 0.0027(8) 0.6769(6) 0.3808(6) 0.0264(16) Uani 1 1 d . . . . .
H22 H -0.095725 0.649402 0.352267 0.032 Uiso 1 1 calc R . . . .
C23 C 0.0606(7) 0.7924(6) 0.4539(6) 0.0227(15) Uani 1 1 d . . . . .
H23 H 0.002544 0.845251 0.476749 0.027 Uiso 1 1 calc R . . . .
C24 C 0.2058(7) 0.8316(6) 0.4943(6) 0.0222(15) Uani 1 1 d . . . . .
C25 C 0.2754(7) 0.9517(6) 0.5727(5) 0.0183(14) Uani 1 1 d . . . . .
C26 C 0.2651(8) 1.1377(7) 0.6807(6) 0.0300(18) Uani 1 1 d . . . . .
H26 H 0.214386 1.193530 0.711167 0.036 Uiso 1 1 calc R . . . .
C27 C 0.4110(8) 1.1736(7) 0.7107(6) 0.0298(18) Uani 1 1 d . . . . .
H27 H 0.454571 1.253627 0.759014 0.036 Uiso 1 1 calc R . . . .
C28 C 0.4205(7) 0.9883(6) 0.6064(6) 0.0206(15) Uani 1 1 d . . . . .
C29 C 0.5034(7) 0.9028(6) 0.5646(5) 0.0197(15) Uani 1 1 d . . . . .
C30 C 0.6496(7) 0.9349(6) 0.5968(6) 0.0253(16) Uani 1 1 d . . . . .
H30 H 0.697877 1.013550 0.646047 0.030 Uiso 1 1 calc R . . . .
C31 C 0.7208(8) 0.8509(7) 0.5558(6) 0.0266(17) Uani 1 1 d . . . . .
H31 H 0.819165 0.871060 0.574696 0.032 Uiso 1 1 calc R . . . .
C32 C 0.6468(7) 0.7344(6) 0.4853(6) 0.0223(15) Uani 1 1 d . . . . .
H32 H 0.697403 0.676363 0.458324 0.027 Uiso 1 1 calc R . . . .
C33 C 0.2858(7) 0.7492(6) 0.4565(6) 0.0196(15) Uani 1 1 d . . . . .
C34 C 0.4369(7) 0.7852(6) 0.4937(5) 0.0190(15) Uani 1 1 d . . . . .
C35 C 0.2829(8) 0.5593(7) 0.5743(6) 0.0274(16) Uani 1 1 d . . . . .
H35A H 0.284168 0.644265 0.593937 0.041 Uiso 1 1 calc GR . . . .
H35B H 0.295134 0.542632 0.636611 0.041 Uiso 1 1 calc GR . . . .
H35C H 0.193490 0.512412 0.519210 0.041 Uiso 1 1 calc GR . . . .

loop_
_atom_site_aniso_label
_atom_site_aniso_U_11
_atom_site_aniso_U_22
_atom_site_aniso_U_33
_atom_site_aniso_U_23
_atom_site_aniso_U_13
_atom_site_aniso_U_12
Eu1 0.0268(2) 0.0191(2) 0.01425(19) -0.00018(16) 0.01081(15) 0.00649(15)
F1 0.032(3) 0.064(4) 0.102(6) 0.040(4) 0.022(3) 0.020(3)
F2 0.037(3) 0.117(6) 0.069(4) 0.055(5) 0.028(3) 0.014(3)
F3 0.037(3) 0.064(4) 0.085(5) -0.024(4) 0.025(3) -0.013(3)
F4 0.039(3) 0.025(2) 0.031(3) 0.000(2) 0.021(2) 0.002(2)
F5 0.036(3) 0.052(3) 0.032(3) 0.016(3) 0.015(2) 0.022(2)
F6 0.040(3) 0.032(2) 0.020(2) 0.000(2) 0.020(2) 0.012(2)
O1 0.032(3) 0.023(3) 0.017(3) 0.000(2) 0.015(2) 0.007(2)
O2 0.027(3) 0.016(3) 0.023(3) -0.004(2) 0.013(2) 0.006(2)
O3 0.033(3) 0.023(3) 0.017(3) 0.000(2) 0.014(2) 0.005(2)
O4 0.036(3) 0.030(3) 0.017(3) 0.004(2) 0.014(2) 0.012(2)
O5 0.023(3) 0.021(3) 0.017(3) 0.001(2) 0.011(2) 0.009(2)
N1 0.027(3) 0.020(3) 0.018(3) 0.006(3) 0.014(3) 0.006(3)
N2 0.029(4) 0.021(3) 0.021(3) 0.008(3) 0.015(3) 0.009(3)
N3 0.031(4) 0.025(3) 0.026(4) 0.009(3) 0.014(3) 0.010(3)
N4 0.033(4) 0.017(3) 0.026(3) 0.004(3) 0.014(3) 0.010(3)
C1 0.034(5) 0.028(4) 0.032(5) 0.001(4) 0.005(4) -0.001(4)
C2 0.020(4) 0.024(4) 0.020(4) 0.008(3) 0.011(3) 0.006(3)
C3 0.026(4) 0.023(4) 0.021(4) -0.002(3) 0.008(3) 0.000(3)
C4 0.034(4) 0.019(4) 0.017(4) 0.003(3) 0.013(3) 0.012(3)
C5 0.030(4) 0.020(4) 0.016(4) 0.000(3) 0.011(3) 0.000(3)
C6 0.033(5) 0.024(4) 0.036(5) 0.000(4) 0.012(4) 0.001(4)
C7 0.043(5) 0.020(4) 0.028(5) -0.006(4) 0.009(4) 0.005(4)
C8 0.051(6) 0.021(4) 0.037(5) 0.007(4) 0.027(4) 0.017(4)
C9 0.036(5) 0.031(5) 0.045(5) 0.011(4) 0.030(4) 0.018(4)
C10 0.041(5) 0.021(4) 0.030(4) 0.006(4) 0.020(4) 0.008(3)
C11 0.042(5) 0.024(4) 0.015(4) 0.002(3) 0.014(3) 0.006(4)
C12 0.028(4) 0.018(4) 0.020(4) 0.000(3) 0.014(3) 0.007(3)
C13 0.030(4) 0.028(4) 0.010(3) -0.001(3) 0.007(3) 0.003(3)
C14 0.028(4) 0.026(4) 0.023(4) 0.008(4) 0.018(3) 0.007(3)
C15 0.035(4) 0.025(4) 0.024(4) 0.011(4) 0.021(3) 0.010(3)
C16 0.035(5) 0.038(5) 0.017(4) -0.003(4) 0.013(4) 0.010(4)
C17 0.032(5) 0.049(6) 0.026(5) -0.005(4) 0.014(4) 0.005(4)
C18 0.034(5) 0.047(6) 0.024(4) 0.003(4) 0.003(4) -0.007(4)
C19 0.023(4) 0.047(5) 0.040(5) 0.011(5) 0.012(4) 0.006(4)
C20 0.040(5) 0.036(5) 0.025(4) 0.007(4) 0.018(4) 0.012(4)
C21 0.033(4) 0.023(4) 0.017(4) 0.000(3) 0.010(3) 0.004(3)
C22 0.022(4) 0.024(4) 0.025(4) 0.001(3) 0.008(3) 0.004(3)
C23 0.020(4) 0.023(4) 0.024(4) 0.003(3) 0.014(3) 0.011(3)
C24 0.023(4) 0.023(4) 0.021(4) 0.006(3) 0.011(3) 0.011(3)
C25 0.023(4) 0.020(4) 0.013(3) 0.004(3) 0.012(3) 0.011(3)
C26 0.037(5) 0.027(4) 0.024(4) 0.006(4) 0.013(4) 0.011(4)
C27 0.040(5) 0.019(4) 0.023(4) 0.001(3) 0.011(4) 0.006(3)
C28 0.029(4) 0.015(3) 0.019(4) 0.006(3) 0.011(3) 0.005(3)
C29 0.025(4) 0.022(4) 0.014(3) 0.006(3) 0.010(3) 0.006(3)
C30 0.030(4) 0.019(4) 0.023(4) 0.002(3) 0.013(3) 0.004(3)
C31 0.021(4) 0.030(4) 0.032(4) 0.012(4) 0.014(3) 0.008(3)
C32 0.022(4) 0.023(4) 0.025(4) 0.007(3) 0.015(3) 0.008(3)
C33 0.026(4) 0.016(3) 0.017(3) 0.005(3) 0.011(3) 0.005(3)
C34 0.024(4) 0.016(3) 0.015(3) 0.004(3) 0.007(3) 0.004(3)
C35 0.031(4) 0.027(4) 0.021(4) 0.001(3) 0.017(3) 0.012(3)

loop_
_atom_type_symbol
_atom_type_description
_atom_type_scat_dispersion_real
_atom_type_scat_dispersion_imag
_atom_type_scat_source
C C 0.0033 0.0016 'International Tables Vol C Tables 4.2.6.8 and 6.1.1.4'
H H 0.0000 0.0000 'International Tables Vol C Tables 4.2.6.8 and 6.1.1.4'
Eu Eu -0.1578 3.6682 'International Tables Vol C Tables 4.2.6.8 and 6.1.1.4'
F F 0.0171 0.0103 'International Tables Vol C Tables 4.2.6.8 and 6.1.1.4'
N N 0.0061 0.0033 'International Tables Vol C Tables 4.2.6.8 and 6.1.1.4'
O O 0.0106 0.0060 'International Tables Vol C Tables 4.2.6.8 and 6.1.1.4'

loop_
_geom_angle_atom_site_label_1
_geom_angle_atom_site_label_2
_geom_angle_atom_site_label_3
_geom_angle
_geom_angle_site_symmetry_1
_geom_angle_site_symmetry_3
_geom_angle_publ_flag
O1 Eu1 O3 137.29(17) . . ?
O1 Eu1 O4 71.98(16) . . ?
O1 Eu1 N1 82.05(16) . . ?
O1 Eu1 N2 140.49(18) . . ?
O2 Eu1 O1 72.27(17) . . ?
O2 Eu1 O3 80.94(16) . . ?
O2 Eu1 O4 79.92(17) . . ?
O2 Eu1 N1 147.41(18) . . ?
O2 Eu1 N2 147.08(18) . . ?
O3 Eu1 O4 71.00(16) . . ?
O3 Eu1 N1 106.56(16) . . ?
O3 Eu1 N2 73.24(18) . . ?
O4 Eu1 N1 73.17(18) . . ?
O4 Eu1 N2 109.57(17) . . ?
O5 Eu1 O1 78.38(16) . . ?
O5 Eu1 O1 121.73(15) 2_666 . ?
O5 Eu1 O2 115.03(16) . . ?
O5 Eu1 O2 77.82(17) 2_666 . ?
O5 Eu1 O3 144.10(17) . . ?
O5 Eu1 O3 82.63(16) 2_666 . ?
O5 Eu1 O4 140.70(16) . . ?
O5 Eu1 O4 147.74(18) 2_666 . ?
O5 Eu1 O5 70.80(19) . 2_666 ?
O5 Eu1 N1 77.74(16) . . ?
O5 Eu1 N1 133.99(18) 2_666 . ?
O5 Eu1 N2 78.18(17) . . ?
O5 Eu1 N2 78.91(17) 2_666 . ?
N2 Eu1 N1 62.14(17) . . ?
C2 O1 Eu1 129.1(4) . . ?
C4 O2 Eu1 136.1(5) . . ?
C12 O3 Eu1 129.7(4) . . ?
C14 O4 Eu1 132.0(5) . . ?
Eu1 O5 Eu1 109.20(19) . 2_666 ?
C35 O5 Eu1 124.3(4) . 2_666 ?
C35 O5 Eu1 126.5(4) . . ?
C21 N1 Eu1 121.7(5) . . ?
C21 N1 C33 117.4(6) . . ?
C33 N1 Eu1 119.2(4) . . ?
C32 N2 Eu1 120.2(5) . . ?
C32 N2 C34 118.3(6) . . ?
C34 N2 Eu1 119.8(4) . . ?
C26 N3 C25 115.7(6) . . ?
C27 N4 C28 115.9(6) . . ?
F1 C1 F3 104.7(7) . . ?
F1 C1 C2 112.2(6) . . ?
F2 C1 F1 107.5(8) . . ?
F2 C1 F3 106.8(7) . . ?
F2 C1 C2 112.3(7) . . ?
F3 C1 C2 112.8(8) . . ?
O1 C2 C1 112.2(7) . . ?
O1 C2 C3 129.2(6) . . ?
C3 C2 C1 118.5(7) . . ?
C2 C3 H3 118.5 . . ?
C2 C3 C4 123.1(7) . . ?
C4 C3 H3 118.5 . . ?
O2 C4 C3 122.8(7) . . ?
O2 C4 C5 116.6(6) . . ?
C3 C4 C5 120.5(7) . . ?
C6 C5 C4 123.7(7) . . ?
C10 C5 C4 118.6(7) . . ?
C10 C5 C6 117.7(7) . . ?
C5 C6 H6 119.3 . . ?
C7 C6 C5 121.4(8) . . ?
C7 C6 H6 119.3 . . ?
C6 C7 H7 119.9 . . ?
C6 C7 C8 120.1(8) . . ?
C8 C7 H7 119.9 . . ?
C7 C8 H8 119.9 . . ?
C7 C8 C9 120.3(8) . . ?
C9 C8 H8 119.9 . . ?
C8 C9 H9 120.0 . . ?
C8 C9 C10 120.0(8) . . ?
C10 C9 H9 120.0 . . ?
C5 C10 H10 119.8 . . ?
C9 C10 C5 120.4(8) . . ?
C9 C10 H10 119.8 . . ?
F4 C11 F5 106.6(6) . . ?
F4 C11 C12 110.7(6) . . ?
F5 C11 C12 111.0(6) . . ?
F6 C11 F4 107.4(6) . . ?
F6 C11 F5 106.9(6) . . ?
F6 C11 C12 114.0(6) . . ?
O3 C12 C11 113.1(6) . . ?
O3 C12 C13 129.2(7) . . ?
C13 C12 C11 117.7(7) . . ?
C12 C13 H13 118.7 . . ?
C12 C13 C14 122.5(7) . . ?
C14 C13 H13 118.7 . . ?
O4 C14 C13 124.2(7) . . ?
O4 C14 C15 117.0(6) . . ?
C13 C14 C15 118.7(7) . . ?
C16 C15 C14 121.9(7) . . ?
C16 C15 C20 118.0(7) . . ?
C20 C15 C14 120.1(7) . . ?
C15 C16 H16 119.6 . . ?
C17 C16 C15 120.9(8) . . ?
C17 C16 H16 119.6 . . ?
C16 C17 H17 119.9 . . ?
C18 C17 C16 120.3(8) . . ?
C18 C17 H17 119.9 . . ?
C17 C18 H18 120.7 . . ?
C17 C18 C19 118.6(8) . . ?
C19 C18 H18 120.7 . . ?
C18 C19 H19 119.3 . . ?
C20 C19 C18 121.3(8) . . ?
C20 C19 H19 119.3 . . ?
C15 C20 H20 119.6 . . ?
C19 C20 C15 120.8(8) . . ?
C19 C20 H20 119.6 . . ?
N1 C21 H21 118.4 . . ?
N1 C21 C22 123.3(7) . . ?
C22 C21 H21 118.4 . . ?
C21 C22 H22 120.3 . . ?
C23 C22 C21 119.4(7) . . ?
C23 C22 H22 120.3 . . ?
C22 C23 H23 120.3 . . ?
C22 C23 C24 119.5(7) . . ?
C24 C23 H23 120.3 . . ?
C23 C24 C25 122.9(6) . . ?
C23 C24 C33 117.5(7) . . ?
C33 C24 C25 119.6(6) . . ?
N3 C25 C24 118.1(6) . . ?
N3 C25 C28 121.2(6) . . ?
C28 C25 C24 120.7(6) . . ?
N3 C26 H26 119.0 . . ?
N3 C26 C27 122.1(8) . . ?
C27 C26 H26 119.0 . . ?
N4 C27 C26 122.3(7) . . ?
N4 C27 H27 118.8 . . ?
C26 C27 H27 118.8 . . ?
N4 C28 C25 122.7(7) . . ?
N4 C28 C29 117.7(6) . . ?
C25 C28 C29 119.5(6) . . ?
C30 C29 C28 121.7(6) . . ?
C34 C29 C28 119.7(6) . . ?
C34 C29 C30 118.6(7) . . ?
C29 C30 H30 120.6 . . ?
C31 C30 C29 118.8(7) . . ?
C31 C30 H30 120.6 . . ?
C30 C31 H31 120.4 . . ?
C30 C31 C32 119.2(7) . . ?
C32 C31 H31 120.4 . . ?
N2 C32 C31 122.8(7) . . ?
N2 C32 H32 118.6 . . ?
C31 C32 H32 118.6 . . ?
N1 C33 C24 122.9(6) . . ?
N1 C33 C34 117.0(6) . . ?
C24 C33 C34 120.1(6) . . ?
N2 C34 C29 122.2(6) . . ?
N2 C34 C33 117.5(6) . . ?
C29 C34 C33 120.3(6) . . ?
O5 C35 H35A 109.5 . . ?
O5 C35 H35B 109.5 . . ?
O5 C35 H35C 109.5 . . ?
H35A C35 H35B 109.5 . . ?
H35A C35 H35C 109.5 . . ?
H35B C35 H35C 109.5 . . ?

loop_
_geom_bond_atom_site_label_1
_geom_bond_atom_site_label_2
_geom_bond_distance
_geom_bond_site_symmetry_2
_geom_bond_publ_flag
Eu1 O1 2.385(5) . ?
Eu1 O2 2.373(5) . ?
Eu1 O3 2.393(5) . ?
Eu1 O4 2.437(5) . ?
Eu1 O5 2.312(5) . ?
Eu1 O5 2.313(4) 2_666 ?
Eu1 N1 2.624(6) . ?
Eu1 N2 2.609(6) . ?
F1 C1 1.312(9) . ?
F2 C1 1.307(10) . ?
F3 C1 1.334(10) . ?
F4 C11 1.336(8) . ?
F5 C11 1.339(9) . ?
F6 C11 1.331(8) . ?
O1 C2 1.272(9) . ?
O2 C4 1.272(8) . ?
O3 C12 1.278(9) . ?
O4 C14 1.275(9) . ?
O5 C35 1.434(8) . ?
N1 C21 1.335(9) . ?
N1 C33 1.367(9) . ?
N2 C32 1.334(9) . ?
N2 C34 1.356(9) . ?
N3 C25 1.351(9) . ?
N3 C26 1.341(10) . ?
N4 C27 1.314(10) . ?
N4 C28 1.345(9) . ?
C1 C2 1.527(11) . ?
C2 C3 1.385(10) . ?
C3 H3 0.9500 . ?
C3 C4 1.409(10) . ?
C4 C5 1.490(10) . ?
C5 C6 1.400(10) . ?
C5 C10 1.399(10) . ?
C6 H6 0.9500 . ?
C6 C7 1.373(12) . ?
C7 H7 0.9500 . ?
C7 C8 1.373(11) . ?
C8 H8 0.9500 . ?
C8 C9 1.376(11) . ?
C9 H9 0.9500 . ?
C9 C10 1.395(11) . ?
C10 H10 0.9500 . ?
C11 C12 1.543(10) . ?
C12 C13 1.387(9) . ?
C13 H13 0.9500 . ?
C13 C14 1.406(10) . ?
C14 C15 1.508(10) . ?
C15 C16 1.396(11) . ?
C15 C20 1.401(10) . ?
C16 H16 0.9500 . ?
C16 C17 1.394(11) . ?
C17 H17 0.9500 . ?
C17 C18 1.387(12) . ?
C18 H18 0.9500 . ?
C18 C19 1.391(13) . ?
C19 H19 0.9500 . ?
C19 C20 1.368(11) . ?
C20 H20 0.9500 . ?
C21 H21 0.9500 . ?
C21 C22 1.389(11) . ?
C22 H22 0.9500 . ?
C22 C23 1.375(10) . ?
C23 H23 0.9500 . ?
C23 C24 1.401(9) . ?
C24 C25 1.453(10) . ?
C24 C33 1.407(10) . ?
C25 C28 1.401(9) . ?
C26 H26 0.9500 . ?
C26 C27 1.413(11) . ?
C27 H27 0.9500 . ?
C28 C29 1.471(10) . ?
C29 C30 1.408(10) . ?
C29 C34 1.400(9) . ?
C30 H30 0.9500 . ?
C30 C31 1.368(10) . ?
C31 H31 0.9500 . ?
C31 C32 1.407(10) . ?
C32 H32 0.9500 . ?
C33 C34 1.455(9) . ?
C35 H35A 0.9800 . ?
C35 H35B 0.9800 . ?
C35 H35C 0.9800 . ?

loop_
_geom_torsion_atom_site_label_1
_geom_torsion_atom_site_label_2
_geom_torsion_atom_site_label_3
_geom_torsion_atom_site_label_4
_geom_torsion
_geom_torsion_site_symmetry_1
_geom_torsion_site_symmetry_2
_geom_torsion_site_symmetry_3
_geom_torsion_site_symmetry_4
_geom_torsion_publ_flag
Eu1 O1 C2 C1 -158.9(4) . . . . ?
Eu1 O1 C2 C3 24.2(10) . . . . ?
Eu1 O2 C4 C3 -9.2(10) . . . . ?
Eu1 O2 C4 C5 170.7(4) . . . . ?
Eu1 O3 C12 C11 -159.3(4) . . . . ?
Eu1 O3 C12 C13 22.9(11) . . . . ?
Eu1 O4 C14 C13 -25.0(10) . . . . ?
Eu1 O4 C14 C15 160.4(4) . . . . ?
Eu1 N1 C21 C22 163.6(5) . . . . ?
Eu1 N1 C33 C24 -162.9(5) . . . . ?
Eu1 N1 C33 C34 16.5(7) . . . . ?
Eu1 N2 C32 C31 -164.9(5) . . . . ?
Eu1 N2 C34 C29 164.6(5) . . . . ?
Eu1 N2 C34 C33 -17.2(7) . . . . ?
F1 C1 C2 O1 54.4(9) . . . . ?
F1 C1 C2 C3 -128.3(8) . . . . ?
F2 C1 C2 O1 -66.7(9) . . . . ?
F2 C1 C2 C3 110.5(8) . . . . ?
F3 C1 C2 O1 172.4(6) . . . . ?
F3 C1 C2 C3 -10.3(10) . . . . ?
F4 C11 C12 O3 -58.6(8) . . . . ?
F4 C11 C12 C13 119.5(7) . . . . ?
F5 C11 C12 O3 59.5(8) . . . . ?
F5 C11 C12 C13 -122.4(7) . . . . ?
F6 C11 C12 O3 -179.8(6) . . . . ?
F6 C11 C12 C13 -1.7(9) . . . . ?
O1 C2 C3 C4 3.0(12) . . . . ?
O2 C4 C5 C6 -173.9(7) . . . . ?
O2 C4 C5 C10 8.6(9) . . . . ?
O3 C12 C13 C14 5.0(12) . . . . ?
O4 C14 C15 C16 -155.2(7) . . . . ?
O4 C14 C15 C20 25.1(10) . . . . ?
N1 C21 C22 C23 -0.3(11) . . . . ?
N1 C33 C34 N2 0.3(9) . . . . ?
N1 C33 C34 C29 178.5(6) . . . . ?
N3 C25 C28 N4 -2.5(10) . . . . ?
N3 C25 C28 C29 179.0(6) . . . . ?
N3 C26 C27 N4 -2.1(11) . . . . ?
N4 C28 C29 C30 2.0(9) . . . . ?
N4 C28 C29 C34 179.9(6) . . . . ?
C1 C2 C3 C4 -173.7(7) . . . . ?
C2 C3 C4 O2 -11.4(11) . . . . ?
C2 C3 C4 C5 168.7(6) . . . . ?
C3 C4 C5 C6 6.0(11) . . . . ?
C3 C4 C5 C10 -171.4(6) . . . . ?
C4 C5 C6 C7 179.4(7) . . . . ?
C4 C5 C10 C9 178.7(7) . . . . ?
C5 C6 C7 C8 3.3(13) . . . . ?
C6 C5 C10 C9 1.1(11) . . . . ?
C6 C7 C8 C9 -1.5(12) . . . . ?
C7 C8 C9 C10 -0.5(12) . . . . ?
C8 C9 C10 C5 0.7(12) . . . . ?
C10 C5 C6 C7 -3.1(11) . . . . ?
C11 C12 C13 C14 -172.7(6) . . . . ?
C12 C13 C14 O4 -4.0(11) . . . . ?
C12 C13 C14 C15 170.4(6) . . . . ?
C13 C14 C15 C16 29.9(10) . . . . ?
C13 C14 C15 C20 -149.7(7) . . . . ?
C14 C15 C16 C17 -177.4(7) . . . . ?
C14 C15 C20 C19 176.7(7) . . . . ?
C15 C16 C17 C18 0.2(12) . . . . ?
C16 C15 C20 C19 -2.9(11) . . . . ?
C16 C17 C18 C19 -1.9(12) . . . . ?
C17 C18 C19 C20 1.2(12) . . . . ?
C18 C19 C20 C15 1.2(12) . . . . ?
C20 C15 C16 C17 2.2(11) . . . . ?
C21 N1 C33 C24 2.2(9) . . . . ?
C21 N1 C33 C34 -178.3(6) . . . . ?
C21 C22 C23 C24 0.5(10) . . . . ?
C22 C23 C24 C25 -179.2(6) . . . . ?
C22 C23 C24 C33 0.5(10) . . . . ?
C23 C24 C25 N3 2.3(10) . . . . ?
C23 C24 C25 C28 -176.6(6) . . . . ?
C23 C24 C33 N1 -2.0(10) . . . . ?
C23 C24 C33 C34 178.6(6) . . . . ?
C24 C25 C28 N4 176.3(6) . . . . ?
C24 C25 C28 C29 -2.1(9) . . . . ?
C24 C33 C34 N2 179.8(6) . . . . ?
C24 C33 C34 C29 -2.0(9) . . . . ?
C25 N3 C26 C27 1.8(10) . . . . ?
C25 C24 C33 N1 177.8(6) . . . . ?
C25 C24 C33 C34 -1.6(9) . . . . ?
C25 C28 C29 C30 -179.4(6) . . . . ?
C25 C28 C29 C34 -1.5(9) . . . . ?
C26 N3 C25 C24 -178.5(6) . . . . ?
C26 N3 C25 C28 0.3(9) . . . . ?
C27 N4 C28 C25 2.2(10) . . . . ?
C27 N4 C28 C29 -179.3(6) . . . . ?
C28 N4 C27 C26 0.0(10) . . . . ?
C28 C29 C30 C31 179.4(6) . . . . ?
C28 C29 C34 N2 -178.3(6) . . . . ?
C28 C29 C34 C33 3.6(9) . . . . ?
C29 C30 C31 C32 -1.8(10) . . . . ?
C30 C29 C34 N2 -0.3(9) . . . . ?
C30 C29 C34 C33 -178.5(6) . . . . ?
C30 C31 C32 N2 1.1(11) . . . . ?
C32 N2 C34 C29 -0.4(9) . . . . ?
C32 N2 C34 C33 177.8(6) . . . . ?
C33 N1 C21 C22 -1.1(10) . . . . ?
C33 C24 C25 N3 -177.4(6) . . . . ?
C33 C24 C25 C28 3.7(9) . . . . ?
C34 N2 C32 C31 0.0(10) . . . . ?
C34 C29 C30 C31 1.4(10) . . . . ?
